data_2241968
loop_
_publ_author_name
'Schilde, Uwe'
'Kelling, Alexandra'
'Umbreen, Sumaira'
'Linker, Torsten'

_publ_section_title
;
 Crystal structures of three bicyclic carbohydrate derivatives
;
_journal_coeditor_code ZL2684
_journal_issue 12
_journal_name_full 'Acta Crystallographica Section E'
_journal_page_first 1839
_journal_page_last 1844
_journal_paper_doi 10.1107/S2056989016018727
_journal_volume 72
_journal_year 2016
_chemical_formula_iupac 'C14 H19 N O8'
_chemical_formula_moiety 'C14 H19 N O8'
_chemical_formula_sum 'C14 H19 N O8'
_chemical_formula_weight 329.30
_chemical_name_systematic
'[(3a<i>R</i>,5<i>R</i>,6<i>R</i>,7<i>R</i>,7a<i>S</i>)-6,7-Bis(acetyloxy)-2-oxooctahydropyrano[3,2-<i>b</i>]pyrrol-5-yl]methyl acetate'
_space_group_crystal_system monoclinic
_space_group_IT_number 4
_space_group_name_Hall 'P 2yb'
_space_group_name_H-M_alt 'P 1 21 1'
_symmetry_space_group_name_Hall 'P 2yb'
_symmetry_space_group_name_H-M 'P 1 21 1'
_atom_sites_solution_hydrogens mixed
_atom_sites_solution_primary direct
_atom_sites_solution_secondary difmap
_audit_creation_method SHELXL-2014/7
_cell_angle_alpha 90
_cell_angle_beta 100.476(5)
_cell_angle_gamma 90
_cell_formula_units_Z 2
_cell_length_a 7.0784(5)
_cell_length_b 6.1454(3)
_cell_length_c 18.5176(12)
_cell_measurement_reflns_used 7167
_cell_measurement_temperature 210(2)
_cell_measurement_theta_max 29.61
_cell_measurement_theta_min 2.23
_cell_volume 792.08(9)
_computing_cell_refinement
;
X-AREA (Stoe & Cie, 2011)
;
_computing_data_collection
;
X-AREA (Stoe & Cie, 2011)
;
_computing_data_reduction
;
X-RED (Stoe & Cie, 2011)
;
_computing_molecular_graphics
;
ORTEP-3 for Windows (Farrugia, 2012) and
DIAMOND (Brandenburg, 2016)
;
_computing_publication_material
;
SHELXL2014 (Sheldrick, 2015) and publCIF (Westrip, 2010)
;
_computing_structure_refinement
;
SHELXL2014 (Sheldrick, 2015)
;
_computing_structure_solution
;
SHELXS97 (Sheldrick, 2008)
;
_diffrn_ambient_temperature 210(2)
_diffrn_detector_area_resol_mean 6.67
_diffrn_measured_fraction_theta_full 0.999
_diffrn_measured_fraction_theta_max 0.999
_diffrn_measurement_device '2-circle goniometer'
_diffrn_measurement_device_type 'Stoe IPDS 2'
_diffrn_measurement_method 'rotation method'
_diffrn_radiation_type MoK\a
_diffrn_radiation_wavelength 0.71073
_diffrn_reflns_av_R_equivalents 0.0372
_diffrn_reflns_limit_h_max 8
_diffrn_reflns_limit_h_min -8
_diffrn_reflns_limit_k_max 6
_diffrn_reflns_limit_k_min -7
_diffrn_reflns_limit_l_max 21
_diffrn_reflns_limit_l_min -21
_diffrn_reflns_number 5216
_diffrn_reflns_theta_full 24.997
_diffrn_reflns_theta_max 24.997
_diffrn_reflns_theta_min 2.237
_exptl_absorpt_coefficient_mu 0.114
_exptl_absorpt_correction_T_max 0.6071
_exptl_absorpt_correction_T_min 0.4227
_exptl_absorpt_correction_type integration
_exptl_absorpt_process_details
;
(X-RED; Stoe & Cie, 2011)
;
_exptl_crystal_colour colourless
_exptl_crystal_density_diffrn 1.381
_exptl_crystal_density_method 'not measured'
_exptl_crystal_description needle
_exptl_crystal_F_000 348
_exptl_crystal_size_max 1.300
_exptl_crystal_size_mid 0.580
_exptl_crystal_size_min 0.220
_refine_diff_density_max 0.239
_refine_diff_density_min -0.196
_refine_ls_extinction_coef 0.036(8)
_refine_ls_extinction_expression Fc^*^=kFc[1+0.001xFc^2^\l^3^/sin(2\q)]^-1/4^
_refine_ls_extinction_method
;
SHELXL2014 (Sheldrick, 2015)
;
_refine_ls_goodness_of_fit_ref 1.076
_refine_ls_hydrogen_treatment mixed
_refine_ls_matrix_type full
_refine_ls_number_parameters 242
_refine_ls_number_reflns 2527
_refine_ls_number_restraints 1
_refine_ls_restrained_S_all 1.076
_refine_ls_R_factor_all 0.0435
_refine_ls_R_factor_gt 0.0417
_refine_ls_shift/su_max 0.000
_refine_ls_shift/su_mean 0.000
_refine_ls_structure_factor_coef Fsqd
_refine_ls_weighting_details 'w=1/[\s^2^(Fo^2^)+(0.0762P)^2^+0.0852P] where P=(Fo^2^+2Fc^2^)/3'
_refine_ls_weighting_scheme calc
_refine_ls_wR_factor_gt 0.1101
_refine_ls_wR_factor_ref 0.1122
_reflns_number_gt 2394
_reflns_number_total 2527
_reflns_threshold_expression 'I > 2\s(I)'
_cod_data_source_file zl2684sup1.cif
_cod_data_source_block III
_cod_database_code 2241968
_shelx_space_group_comment
;
The symmetry employed for this shelxl refinement is uniquely defined
by the following loop, which should always be used as a source of
symmetry information in preference to the above space-group names.
They are only intended as comments.
;
_shelx_estimated_absorpt_t_min 0.866
_shelx_estimated_absorpt_t_max 0.975

loop_
_space_group_symop_operation_xyz
'x, y, z'
'-x, y+1/2, -z'

loop_
_atom_site_type_symbol
_atom_site_label
_atom_site_fract_x
_atom_site_fract_y
_atom_site_fract_z
_atom_site_U_iso_or_equiv
_atom_site_adp_type
_atom_site_calc_flag
_atom_site_occupancy
C C1 0.2264(5) -0.0182(6) 0.11653(18) 0.0440(8) Uani d 1
H H1A 0.289(5) -0.143(8) 0.099(2) 0.053 Uiso d 1
H H1B 0.093(6) -0.026(7) 0.101(2) 0.053 Uiso d 1
C C2 0.5404(4) -0.2592(5) 0.40378(15) 0.0332(6) Uani d 1
C C3 0.5365(5) -0.3000(5) 0.32236(15) 0.0361(7) Uani d 1
H H31 0.641(5) -0.409(7) 0.3171(19) 0.043 Uiso d 1
H H32 0.417(5) -0.357(7) 0.3040(19) 0.043 Uiso d 1
C C3A 0.5598(4) -0.0733(5) 0.29284(14) 0.0321(6) Uani d 1
H H3A 0.695(5) -0.039(6) 0.3008(18) 0.038 Uiso d 1
C C4 0.2361(4) 0.2171(7) 0.01733(16) 0.0441(8) Uani d 1
C C5 0.2823(4) -0.0230(5) 0.19876(15) 0.0360(7) Uani d 1
H H5 0.220(5) -0.150(7) 0.216(2) 0.043 Uiso d 1
C C6 0.2172(4) 0.1737(5) 0.23754(14) 0.0325(6) Uani d 1
H H6 0.280(5) 0.303(7) 0.2235(19) 0.039 Uiso d 1
C C7 0.2592(4) 0.1260(5) 0.31927(15) 0.0314(6) Uani d 1
H H7 0.180(5) 0.008(7) 0.3260(19) 0.038 Uiso d 1
C C7A 0.4729(4) 0.0772(5) 0.34508(15) 0.0305(6) Uani d 1
H H7A 0.531(5) 0.221(7) 0.3522(18) 0.037 Uiso d 1
C C8 0.3107(5) 0.4270(8) -0.0062(2) 0.0599(11) Uani d 1
H H8A 0.4376 0.4543 0.0222 0.090 Uiso calc 1
H H8B 0.2249 0.5441 0.0017 0.090 Uiso calc 1
H H8C 0.3181 0.4194 -0.0580 0.090 Uiso calc 1
C C9 -0.0606(4) 0.4010(6) 0.20639(17) 0.0412(7) Uani d 1
C C10 -0.2673(4) 0.3985(7) 0.17223(17) 0.0440(8) Uani d 1
H H10A -0.3349 0.2953 0.1979 0.066 Uiso calc 1
H H10B -0.2808 0.3560 0.1211 0.066 Uiso calc 1
H H10C -0.3212 0.5426 0.1753 0.066 Uiso calc 1
C C11 0.0581(4) 0.3077(7) 0.39076(17) 0.0481(9) Uani d 1
C C12 0.0451(5) 0.5056(8) 0.4357(2) 0.0629(12) Uani d 1
H H12A 0.0447 0.6340 0.4052 0.094 Uiso calc 1
H H12B 0.1546 0.5110 0.4757 0.094 Uiso calc 1
H H12C -0.0725 0.5010 0.4556 0.094 Uiso calc 1
N N1 0.5053(3) -0.0481(4) 0.41225(13) 0.0342(6) Uani d 1
H H1 0.489(5) 0.004(6) 0.454(2) 0.041 Uiso d 1
O O1 0.4857(3) -0.0384(4) 0.21671(10) 0.0351(5) Uani d 1
O O2 0.2915(3) 0.1846(4) 0.08939(11) 0.0440(6) Uani d 1
O O3 0.1378(4) 0.0922(6) -0.02227(13) 0.0659(8) Uani d 1
O O4 0.0141(3) 0.1977(4) 0.21128(11) 0.0365(5) Uani d 1
O O5 0.0300(4) 0.5594(5) 0.2283(2) 0.0696(9) Uani d 1
O O6 0.2180(3) 0.3089(3) 0.36183(11) 0.0362(5) Uani d 1
O O7 -0.0571(4) 0.1649(7) 0.38027(18) 0.0869(12) Uani d 1
O O8 0.5719(3) -0.3971(4) 0.45189(12) 0.0438(6) Uani d 1

loop_
_atom_site_aniso_label
_atom_site_aniso_U_11
_atom_site_aniso_U_22
_atom_site_aniso_U_33
_atom_site_aniso_U_12
_atom_site_aniso_U_13
_atom_site_aniso_U_23
C1 0.0484(18) 0.0467(19) 0.0353(15) -0.0139(16) 0.0038(13) -0.0056(14)
C2 0.0313(13) 0.0386(16) 0.0301(13) -0.0015(12) 0.0065(10) 0.0012(13)
C3 0.0471(16) 0.0328(16) 0.0292(14) 0.0004(14) 0.0091(12) 0.0001(13)
C3A 0.0347(14) 0.0350(17) 0.0271(13) -0.0037(12) 0.0071(11) 0.0003(12)
C4 0.0360(14) 0.069(2) 0.0283(14) 0.0077(17) 0.0076(12) 0.0025(17)
C5 0.0386(15) 0.0381(16) 0.0308(14) -0.0116(13) 0.0053(11) -0.0002(13)
C6 0.0289(13) 0.0353(15) 0.0318(14) -0.0087(12) 0.0017(10) 0.0025(13)
C7 0.0312(13) 0.0323(15) 0.0302(13) -0.0085(12) 0.0047(11) -0.0016(12)
C7A 0.0329(13) 0.0291(15) 0.0293(14) -0.0040(12) 0.0051(11) -0.0003(12)
C8 0.0513(19) 0.081(3) 0.0464(18) 0.004(2) 0.0067(15) 0.024(2)
C9 0.0403(15) 0.0403(19) 0.0406(15) -0.0085(15) 0.0009(12) 0.0105(14)
C10 0.0374(15) 0.053(2) 0.0393(15) -0.0030(15) 0.0019(12) 0.0064(16)
C11 0.0281(14) 0.078(3) 0.0381(16) -0.0025(16) 0.0043(11) -0.0119(18)
C12 0.0428(18) 0.088(3) 0.058(2) 0.012(2) 0.0101(16) -0.023(2)
N1 0.0395(13) 0.0408(14) 0.0221(10) 0.0015(11) 0.0050(9) -0.0040(11)
O1 0.0387(10) 0.0426(12) 0.0253(9) -0.0048(9) 0.0091(8) 0.0029(9)
O2 0.0474(12) 0.0536(14) 0.0289(10) -0.0081(11) 0.0014(8) 0.0049(10)
O3 0.0741(18) 0.091(2) 0.0304(11) -0.0107(18) 0.0047(12) -0.0064(14)
O4 0.0304(10) 0.0379(12) 0.0382(10) -0.0091(9) -0.0014(8) 0.0030(9)
O5 0.0530(15) 0.0380(15) 0.108(2) -0.0110(13) -0.0120(15) 0.0076(16)
O6 0.0329(10) 0.0385(12) 0.0382(11) -0.0004(9) 0.0092(8) -0.0028(9)
O7 0.0524(15) 0.128(3) 0.090(2) -0.0434(19) 0.0389(15) -0.054(2)
O8 0.0492(12) 0.0491(14) 0.0346(11) 0.0065(11) 0.0117(9) 0.0118(10)

loop_
_atom_type_symbol
_atom_type_description
_atom_type_scat_dispersion_real
_atom_type_scat_dispersion_imag
_atom_type_scat_source
C C 0.0033 0.0016 'International Tables Vol C Tables 4.2.6.8 and 6.1.1.4'
H H 0.0000 0.0000 'International Tables Vol C Tables 4.2.6.8 and 6.1.1.4'
N N 0.0061 0.0033 'International Tables Vol C Tables 4.2.6.8 and 6.1.1.4'
O O 0.0106 0.0060 'International Tables Vol C Tables 4.2.6.8 and 6.1.1.4'

loop_
_exptl_crystal_face_index_h
_exptl_crystal_face_index_k
_exptl_crystal_face_index_l
_exptl_crystal_face_perp_dist
1 0 30 4.7600
-9 -30 1 3.3431
25 29 -30 4.0273
-23 30 19 3.8311
11 -30 14 2.4435
-30 1 -15 5.3867
6 30 2 3.0156
0 0 -30 3.9099
30 -1 12 4.9878
-11 30 -18 2.4780
-22 -27 30 3.1902
24 -30 -21 3.8674

loop_
_geom_angle_atom_site_label_1
_geom_angle_atom_site_label_2
_geom_angle_atom_site_label_3
_geom_angle
O2 C1 C5 109.1(3)
O2 C1 H1A 111(2)
C5 C1 H1A 106(2)
O2 C1 H1B 108(3)
C5 C1 H1B 112(2)
H1A C1 H1B 111(4)
O8 C2 N1 127.0(3)
O8 C2 C3 125.2(3)
N1 C2 C3 107.8(2)
C3A C3 C2 102.8(2)
C3A C3 H31 116(2)
C2 C3 H31 109(2)
C3A C3 H32 112(3)
C2 C3 H32 106(2)
H31 C3 H32 110(3)
O1 C3A C3 116.7(2)
O1 C3A C7A 114.3(2)
C3 C3A C7A 104.0(2)
O1 C3A H3A 107.1(19)
C3 C3A H3A 108(2)
C7A C3A H3A 106(2)
O3 C4 O2 123.4(3)
O3 C4 C8 125.1(3)
O2 C4 C8 111.5(3)
O1 C5 C1 107.9(2)
O1 C5 C6 108.9(2)
C1 C5 C6 114.6(3)
O1 C5 H5 112(2)
C1 C5 H5 107(2)
C6 C5 H5 107(2)
O4 C6 C7 111.1(2)
O4 C6 C5 107.0(2)
C7 C6 C5 107.3(2)
O4 C6 H6 108(2)
C7 C6 H6 114(2)
C5 C6 H6 109(2)
O6 C7 C6 112.0(2)
O6 C7 C7A 105.7(2)
C6 C7 C7A 110.6(2)
O6 C7 H7 110(2)
C6 C7 H7 106(2)
C7A C7 H7 113(2)
N1 C7A C7 111.5(2)
N1 C7A C3A 101.6(2)
C7 C7A C3A 113.9(2)
N1 C7A H7A 112(2)
C7 C7A H7A 104(2)
C3A C7A H7A 115(2)
C4 C8 H8A 109.5
C4 C8 H8B 109.5
H8A C8 H8B 109.5
C4 C8 H8C 109.5
H8A C8 H8C 109.5
H8B C8 H8C 109.5
O5 C9 O4 123.4(3)
O5 C9 C10 125.4(3)
O4 C9 C10 111.2(3)
C9 C10 H10A 109.5
C9 C10 H10B 109.5
H10A C10 H10B 109.5
C9 C10 H10C 109.5
H10A C10 H10C 109.5
H10B C10 H10C 109.5
O7 C11 O6 122.9(3)
O7 C11 C12 125.8(3)
O6 C11 C12 111.3(3)
C11 C12 H12A 109.5
C11 C12 H12B 109.5
H12A C12 H12B 109.5
C11 C12 H12C 109.5
H12A C12 H12C 109.5
H12B C12 H12C 109.5
C2 N1 C7A 114.8(2)
C2 N1 H1 121(3)
C7A N1 H1 123(3)
C5 O1 C3A 114.56(19)
C4 O2 C1 114.9(3)
C9 O4 C6 118.1(2)
C11 O6 C7 119.2(2)

loop_
_geom_bond_atom_site_label_1
_geom_bond_atom_site_label_2
_geom_bond_distance
C1 O2 1.450(4)
C1 C5 1.502(4)
C1 H1A 0.98(5)
C1 H1B 0.94(4)
C2 O8 1.221(4)
C2 N1 1.335(4)
C2 C3 1.524(4)
C3 C3A 1.516(4)
C3 H31 1.02(4)
C3 H32 0.92(4)
C3A O1 1.428(3)
C3A C7A 1.545(4)
C3A H3A 0.97(4)
C4 O3 1.194(5)
C4 O2 1.336(4)
C4 C8 1.489(6)
C5 O1 1.421(4)
C5 C6 1.519(4)
C5 H5 0.98(4)
C6 O4 1.439(3)
C6 C7 1.517(4)
C6 H6 0.97(4)
C7 O6 1.433(3)
C7 C7A 1.531(4)
C7 H7 0.94(4)
C7A N1 1.445(4)
C7A H7A 0.98(4)
C8 H8A 0.9700
C8 H8B 0.9700
C8 H8C 0.9700
C9 O5 1.196(4)
C9 O4 1.353(4)
C9 C10 1.484(4)
C10 H10A 0.9700
C10 H10B 0.9700
C10 H10C 0.9700
C11 O7 1.190(5)
C11 O6 1.338(4)
C11 C12 1.486(6)
C12 H12A 0.9700
C12 H12B 0.9700
C12 H12C 0.9700
N1 H1 0.87(4)

loop_
_geom_hbond_atom_site_label_D
_geom_hbond_atom_site_label_H
_geom_hbond_atom_site_label_A
_geom_hbond_site_symmetry_A
_geom_hbond_distance_DH
_geom_hbond_distance_HA
_geom_hbond_distance_DA
_geom_hbond_angle_DHA
C7 H7 O7 . 0.94(4) 2.32(3) 2.695(4) 103(3)
C3A H3A O7 1_655 0.97(4) 2.42(4) 3.243(4) 143(3)
C5 H5 O5 1_545 0.98(4) 2.27(4) 3.230(4) 167(3)
C10 H10A O1 1_455 0.97 2.47 3.386(4) 157.5
C12 H12C O8 1_465 0.97 2.58 3.468(4) 151.9
N1 H1 O8 2_656 0.87(4) 1.96(4) 2.826(3) 174(4)

loop_
_geom_torsion_atom_site_label_1
_geom_torsion_atom_site_label_2
_geom_torsion_atom_site_label_3
_geom_torsion_atom_site_label_4
_geom_torsion
O8 C2 C3 C3A -161.5(3)
N1 C2 C3 C3A 18.0(3)
C2 C3 C3A O1 -155.0(2)
C2 C3 C3A C7A -28.1(3)
O2 C1 C5 O1 -68.2(3)
O2 C1 C5 C6 53.4(3)
O1 C5 C6 O4 173.5(2)
C1 C5 C6 O4 52.5(3)
O1 C5 C6 C7 -67.3(3)
C1 C5 C6 C7 171.7(2)
O4 C6 C7 O6 -68.3(3)
C5 C6 C7 O6 175.1(2)
O4 C6 C7 C7A 174.1(2)
C5 C6 C7 C7A 57.5(3)
O6 C7 C7A N1 81.1(3)
C6 C7 C7A N1 -157.4(2)
O6 C7 C7A C3A -164.6(2)
C6 C7 C7A C3A -43.2(3)
O1 C3A C7A N1 156.5(2)
C3 C3A C7A N1 28.2(3)
O1 C3A C7A C7 36.6(3)
C3 C3A C7A C7 -91.8(3)
O8 C2 N1 C7A -180.0(3)
C3 C2 N1 C7A 0.5(3)
C7 C7A N1 C2 103.3(3)
C3A C7A N1 C2 -18.4(3)
C1 C5 O1 C3A -172.2(3)
C6 C5 O1 C3A 62.8(3)
C3 C3A O1 C5 74.8(3)
C7A C3A O1 C5 -46.9(3)
O3 C4 O2 C1 1.2(5)
C8 C4 O2 C1 -179.3(3)
C5 C1 O2 C4 -174.5(3)
O5 C9 O4 C6 -6.4(5)
C10 C9 O4 C6 174.9(2)
C7 C6 O4 C9 95.5(3)
C5 C6 O4 C9 -147.7(2)
O7 C11 O6 C7 -3.3(5)
C12 C11 O6 C7 177.3(3)
C6 C7 O6 C11 103.7(3)
C7A C7 O6 C11 -135.7(3)

_cod_database_fobs_code 2241968
